data_7063502
loop_
_publ_author_name
'Smirnova, Ksenia S.'
'Sanzhenakova, Elizaveta A.'
'Eltsov, Ilia V.'
'Pozdnyakov, Ivan P.'
'Russkikh, Alena A.'
'Dotsenko, Victor V.'
'Lider, Elizaveta V.'

_publ_section_title
;
 Photoluminescent lanthanide(iii) coordination polymers based on
 2-{[(4-methylphenyl)amino]methylene}-5,5-dimethylcyclohexane-1,3-dione
;
_journal_issue 43
_journal_name_full 'New Journal of Chemistry'
_journal_page_first 18536
_journal_page_last 18545
_journal_paper_doi 10.1039/D4NJ03444A
_journal_volume 48
_journal_year 2024
_chemical_formula_moiety 'C32 H38 Gd N5 O13'
_chemical_formula_sum 'C32 H38 Gd N5 O13'
_chemical_formula_weight 857.92
_space_group_crystal_system monoclinic
_space_group_IT_number 15
_space_group_name_Hall '-C 2yc'
_space_group_name_H-M_alt 'C 1 2/c 1'
_atom_sites_solution_hydrogens geom
_atom_sites_solution_primary dual
_audit_creation_date 2024-03-11
_audit_creation_method
;
Olex2 1.3
(compiled 2020.11.12 svn.r5f609507 for OlexSys, GUI svn.r6408)
;
_audit_update_record
;
2024-09-30 deposited with the CCDC.	2024-10-09 downloaded from the CCDC.
;
_cell_angle_alpha 90
_cell_angle_beta 93.279(3)
_cell_angle_gamma 90
_cell_formula_units_Z 4
_cell_length_a 14.5319(5)
_cell_length_b 11.6177(5)
_cell_length_c 20.4408(7)
_cell_measurement_reflns_used 4839
_cell_measurement_temperature 130.01(10)
_cell_measurement_theta_max 28.6490
_cell_measurement_theta_min 2.4730
_cell_volume 3445.3(2)
_computing_cell_refinement 'CrysAlisPro 1.171.41.123a (Rigaku OD, 2022)'
_computing_data_collection 'CrysAlisPro 1.171.41.123a (Rigaku OD, 2022)'
_computing_data_reduction 'CrysAlisPro 1.171.41.123a (Rigaku OD, 2022)'
_computing_molecular_graphics 'Olex2 1.3 (Dolomanov et al., 2009)'
_computing_publication_material 'Olex2 1.3 (Dolomanov et al., 2009)'
_computing_structure_refinement 'SHELXL 2014/7 (Sheldrick, 2015)'
_computing_structure_solution 'SHELXT 2014/5 (Sheldrick, 2014)'
_diffrn_ambient_temperature 130.15
_diffrn_detector_area_resol_mean 10.6168
_diffrn_detector_type AtlasS2
_diffrn_measured_fraction_theta_full 1.000
_diffrn_measured_fraction_theta_max 0.884
_diffrn_measurement_details
;
List of Runs (angles in degrees, time in seconds):

  # Type    Start    End  Width  t~exp~   \w     \q     \k     \f   Frames
#--------------------------------------------------------------------------
  1  \w    -38.00  -5.00   0.25   80.00    --  -19.00 -77.00 150.00  132
  2  \w    -56.00  61.00   0.25   80.00    --  -19.00  57.00 120.00  468
  3  \w    -24.00  38.00   0.25   80.00    --  -19.00  77.00   0.00  248
;
_diffrn_measurement_device 'four-circle diffractometer'
_diffrn_measurement_device_type 'New Xcalibur, AtlasS2'
_diffrn_measurement_method '\w scans'
_diffrn_radiation_type MoK\a
_diffrn_radiation_wavelength 0.71073
_diffrn_reflns_av_R_equivalents 0.0178
_diffrn_reflns_av_unetI/netI 0.0296
_diffrn_reflns_Laue_measured_fraction_full 1.000
_diffrn_reflns_Laue_measured_fraction_max 0.884
_diffrn_reflns_limit_h_max 18
_diffrn_reflns_limit_h_min -18
_diffrn_reflns_limit_k_max 9
_diffrn_reflns_limit_k_min -15
_diffrn_reflns_limit_l_max 26
_diffrn_reflns_limit_l_min -17
_diffrn_reflns_number 7383
_diffrn_reflns_point_group_measured_fraction_full 1.000
_diffrn_reflns_point_group_measured_fraction_max 0.884
_diffrn_reflns_theta_full 25.242
_diffrn_reflns_theta_max 28.848
_diffrn_reflns_theta_min 2.246
_exptl_absorpt_coefficient_mu 1.998
_exptl_absorpt_correction_T_max 1.00000
_exptl_absorpt_correction_T_min 0.98040
_exptl_absorpt_correction_type multi-scan
_exptl_absorpt_process_details
;
CrysAlisPro 1.171.41.123a (Rigaku Oxford Diffraction, 2022)
Empirical absorption correction using spherical harmonics,
implemented in SCALE3 ABSPACK scaling algorithm.
;
_exptl_crystal_colour colourless
_exptl_crystal_colour_primary colourless
_exptl_crystal_density_diffrn 1.654
_exptl_crystal_description block
_exptl_crystal_F_000 1732
_exptl_crystal_size_max 0.155
_exptl_crystal_size_mid 0.11
_exptl_crystal_size_min 0.08
_refine_diff_density_max 1.336
_refine_diff_density_min -0.611
_refine_diff_density_rms 0.085
_refine_ls_extinction_method none
_refine_ls_goodness_of_fit_ref 1.089
_refine_ls_hydrogen_treatment constr
_refine_ls_matrix_type full
_refine_ls_number_parameters 235
_refine_ls_number_reflns 3995
_refine_ls_number_restraints 0
_refine_ls_restrained_S_all 1.089
_refine_ls_R_factor_all 0.0271
_refine_ls_R_factor_gt 0.0251
_refine_ls_shift/su_max 0.001
_refine_ls_shift/su_mean 0.000
_refine_ls_structure_factor_coef Fsqd
_refine_ls_weighting_details 'w=1/[\s^2^(Fo^2^)+(0.0153P)^2^+10.3649P] where P=(Fo^2^+2Fc^2^)/3'
_refine_ls_weighting_scheme calc
_refine_ls_wR_factor_gt 0.0545
_refine_ls_wR_factor_ref 0.0552
_reflns_Friedel_coverage 0.000
_reflns_number_gt 3804
_reflns_number_total 3995
_reflns_threshold_expression 'I > 2\s(I)'
_cod_data_source_file d4nj03444a2.cif
_cod_data_source_block gd20ypp-13_auto
_cod_depositor_comments 'Adding full bibliography for 7063497--7063502.cif.'
_cod_database_code 7063502
_shelx_shelxl_version_number 2014/7
_shelx_space_group_comment
;
The symmetry employed for this shelxl refinement is uniquely defined
by the following loop, which should always be used as a source of
symmetry information in preference to the above space-group names.
They are only intended as comments.
;
_shelx_estimated_absorpt_t_max 0.856
_shelx_estimated_absorpt_t_min 0.747
_olex2_refinement_description
;
1. Fixed Uiso
 At 1.2 times of:
  All C(H) groups, All C(H,H) groups, All N(H) groups
 At 1.5 times of:
  All C(H,H,H) groups
2.a Secondary CH2 refined with riding coordinates:
 C2(H2A,H2B), C6(H6A,H6B)
2.b Aromatic/amide H refined with riding coordinates:
 N1(H1), C15(H15), C11(H11), C12(H12), C16(H16), C9(H9)
2.c Idealised Me refined as rotating group:
 C5(H5A,H5B,H5C), C4(H4A,H4B,H4C), C14(H14A,H14B,H14C)
;
_olex2_submission_special_instructions 'No special instructions were received'
_oxdiff_exptl_absorpt_empirical_details
;
Empirical correction (ABSPACK) includes:
- Absorption correction using spherical harmonics
- Frame scaling
;

loop_
_space_group_symop_operation_xyz
'x, y, z'
'-x, y, -z+1/2'
'x+1/2, y+1/2, z'
'-x+1/2, y+1/2, -z+1/2'
'-x, -y, -z'
'x, -y, z-1/2'
'-x+1/2, -y+1/2, -z'
'x+1/2, -y+1/2, z-1/2'

loop_
_atom_site_label
_atom_site_type_symbol
_atom_site_fract_x
_atom_site_fract_y
_atom_site_fract_z
_atom_site_U_iso_or_equiv
_atom_site_adp_type
_atom_site_occupancy
_atom_site_site_symmetry_order
_atom_site_calc_flag
_atom_site_refinement_flags_posn
_atom_site_refinement_flags_adp
_atom_site_refinement_flags_occupancy
_atom_site_disorder_assembly
_atom_site_disorder_group
Gd1 Gd 0.5000 0.36665(2) 0.2500 0.01102(5) Uani 1 2 d S T P . .
O3 O 0.56676(11) 0.42610(17) 0.35872(8) 0.0205(4) Uani 1 1 d . . . . .
O4 O 0.42929(12) 0.35837(16) 0.36162(8) 0.0195(4) Uani 1 1 d . . . . .
O6 O 0.49428(12) 0.17164(16) 0.19697(8) 0.0198(4) Uani 1 1 d . . . . .
O2 O 0.84345(12) 0.78545(17) 0.24691(9) 0.0223(4) Uani 1 1 d . . . . .
O1 O 0.59571(13) 0.52991(17) 0.23816(9) 0.0252(4) Uani 1 1 d . . . . .
O5 O 0.50528(14) 0.4046(2) 0.45282(9) 0.0326(5) Uani 1 1 d . . . . .
N2 N 0.50061(14) 0.39581(19) 0.39356(10) 0.0178(4) Uani 1 1 d . . . . .
N3 N 0.5000 0.1136(3) 0.2500 0.0189(6) Uani 1 2 d S T P . .
O7 O 0.5000 0.0089(2) 0.2500 0.0337(7) Uani 1 2 d S T P . .
N1 N 0.79845(15) 0.6585(2) 0.35468(11) 0.0233(5) Uani 1 1 d . . . . .
H1 H 0.8418 0.7027 0.3399 0.028 Uiso 1 1 calc R U . . .
C7 C 0.77730(16) 0.7384(2) 0.21560(12) 0.0162(5) Uani 1 1 d . . . . .
C8 C 0.72039(17) 0.6572(2) 0.24710(12) 0.0171(5) Uani 1 1 d . . . . .
C3 C 0.65413(17) 0.7558(2) 0.12302(12) 0.0163(5) Uani 1 1 d . . . . .
C2 C 0.61993(17) 0.6368(2) 0.14182(12) 0.0188(5) Uani 1 1 d . . . . .
H2A H 0.5522 0.6343 0.1335 0.023 Uiso 1 1 calc R U . . .
H2B H 0.6469 0.5790 0.1129 0.023 Uiso 1 1 calc R U . . .
C13 C 0.82010(18) 0.5845(2) 0.55711(12) 0.0198(5) Uani 1 1 d . . . . .
C6 C 0.75676(17) 0.7640(2) 0.14414(12) 0.0205(5) Uani 1 1 d . . . . .
H6A H 0.7914 0.7093 0.1177 0.025 Uiso 1 1 calc R U . . .
H6B H 0.7788 0.8426 0.1347 0.025 Uiso 1 1 calc R U . . .
C10 C 0.8047(2) 0.6286(2) 0.42320(13) 0.0243(6) Uani 1 1 d . . . . .
C5 C 0.6004(2) 0.8490(2) 0.15758(13) 0.0255(6) Uani 1 1 d . . . . .
H5A H 0.5343 0.8395 0.1466 0.038 Uiso 1 1 calc R U . . .
H5B H 0.6202 0.9251 0.1431 0.038 Uiso 1 1 calc R U . . .
H5C H 0.6125 0.8422 0.2051 0.038 Uiso 1 1 calc R U . . .
C1 C 0.64279(16) 0.6033(2) 0.21183(12) 0.0168(5) Uani 1 1 d . . . . .
C15 C 0.73410(19) 0.5904(2) 0.52487(13) 0.0241(6) Uani 1 1 d . . . . .
H15 H 0.6805 0.5793 0.5486 0.029 Uiso 1 1 calc R U . . .
C11 C 0.8900(2) 0.6210(2) 0.45448(13) 0.0257(6) Uani 1 1 d . . . . .
H11 H 0.9438 0.6319 0.4309 0.031 Uiso 1 1 calc R U . . .
C12 C 0.89726(19) 0.5976(2) 0.52049(13) 0.0241(6) Uani 1 1 d . . . . .
H12 H 0.9568 0.5900 0.5418 0.029 Uiso 1 1 calc R U . . .
C16 C 0.72526(19) 0.6126(3) 0.45727(14) 0.0270(6) Uani 1 1 d . . . . .
H16 H 0.6661 0.6168 0.4351 0.032 Uiso 1 1 calc R U . . .
C4 C 0.64164(19) 0.7707(3) 0.04858(12) 0.0250(6) Uani 1 1 d . . . . .
H4A H 0.6782 0.7126 0.0270 0.037 Uiso 1 1 calc R U . . .
H4B H 0.6623 0.8477 0.0365 0.037 Uiso 1 1 calc R U . . .
H4C H 0.5764 0.7614 0.0347 0.037 Uiso 1 1 calc R U . . .
C9 C 0.73368(18) 0.6248(2) 0.31385(13) 0.0228(5) Uani 1 1 d . . . . .
H9 H 0.6900 0.5727 0.3300 0.027 Uiso 1 1 calc R U . . .
C14 C 0.8312(2) 0.5679(3) 0.63041(13) 0.0317(7) Uani 1 1 d . . . . .
H14A H 0.7703 0.5626 0.6484 0.048 Uiso 1 1 calc R U . . .
H14B H 0.8649 0.6334 0.6502 0.048 Uiso 1 1 calc R U . . .
H14C H 0.8657 0.4969 0.6401 0.048 Uiso 1 1 calc R U . . .

loop_
_atom_site_aniso_label
_atom_site_aniso_U_11
_atom_site_aniso_U_22
_atom_site_aniso_U_33
_atom_site_aniso_U_23
_atom_site_aniso_U_13
_atom_site_aniso_U_12
Gd1 0.00853(8) 0.01073(8) 0.01366(8) 0.000 -0.00050(5) 0.000
O3 0.0131(8) 0.0276(10) 0.0207(9) -0.0028(8) 0.0006(7) -0.0021(8)
O4 0.0177(8) 0.0221(10) 0.0189(8) -0.0037(7) 0.0011(7) -0.0049(8)
O6 0.0237(9) 0.0181(9) 0.0177(9) 0.0000(7) 0.0021(7) -0.0020(8)
O2 0.0130(8) 0.0287(11) 0.0249(9) -0.0054(8) -0.0025(7) -0.0047(8)
O1 0.0259(10) 0.0210(10) 0.0292(10) 0.0017(8) 0.0063(8) -0.0074(9)
O5 0.0348(11) 0.0486(14) 0.0141(9) -0.0047(9) -0.0003(8) 0.0002(11)
N2 0.0184(10) 0.0178(11) 0.0171(10) -0.0006(8) 0.0002(8) 0.0039(9)
N3 0.0190(14) 0.0137(15) 0.0242(15) 0.000 0.0026(12) 0.000
O7 0.0516(19) 0.0106(13) 0.0391(17) 0.000 0.0038(14) 0.000
N1 0.0214(11) 0.0245(12) 0.0239(11) 0.0031(9) 0.0013(9) -0.0019(10)
C7 0.0097(10) 0.0172(12) 0.0215(12) -0.0028(10) -0.0012(9) 0.0016(10)
C8 0.0161(11) 0.0165(12) 0.0184(12) 0.0006(10) -0.0005(9) 0.0025(10)
C3 0.0149(11) 0.0167(12) 0.0169(12) 0.0021(10) -0.0021(9) -0.0014(10)
C2 0.0171(11) 0.0179(12) 0.0208(12) -0.0021(10) -0.0025(9) -0.0033(11)
C13 0.0239(13) 0.0171(13) 0.0180(12) 0.0004(10) -0.0014(10) -0.0031(11)
C6 0.0158(12) 0.0248(14) 0.0208(12) 0.0043(11) -0.0010(9) -0.0049(11)
C10 0.0339(14) 0.0199(13) 0.0192(12) -0.0014(11) 0.0023(10) -0.0010(12)
C5 0.0285(14) 0.0222(14) 0.0252(13) 0.0003(11) -0.0037(11) 0.0080(12)
C1 0.0159(11) 0.0120(11) 0.0227(12) -0.0004(10) 0.0033(9) 0.0005(10)
C15 0.0222(13) 0.0223(14) 0.0279(14) 0.0013(11) 0.0021(10) -0.0021(12)
C11 0.0290(14) 0.0235(15) 0.0252(13) 0.0008(11) 0.0065(11) 0.0006(12)
C12 0.0232(13) 0.0226(14) 0.0264(13) -0.0011(11) -0.0001(10) -0.0025(12)
C16 0.0247(13) 0.0267(16) 0.0283(14) 0.0004(12) -0.0087(11) 0.0014(12)
C4 0.0238(13) 0.0328(16) 0.0179(13) 0.0027(11) -0.0021(10) 0.0017(12)
C9 0.0222(12) 0.0215(14) 0.0246(13) -0.0016(11) 0.0003(10) 0.0055(12)
C14 0.0363(16) 0.0392(18) 0.0192(13) 0.0028(13) -0.0022(12) -0.0022(15)

loop_
_atom_type_symbol
_atom_type_description
_atom_type_scat_dispersion_real
_atom_type_scat_dispersion_imag
_atom_type_scat_source
C C 0.0033 0.0016 'International Tables Vol C Tables 4.2.6.8 and 6.1.1.4'
H H 0.0000 0.0000 'International Tables Vol C Tables 4.2.6.8 and 6.1.1.4'
Gd Gd -0.1653 3.9035 'International Tables Vol C Tables 4.2.6.8 and 6.1.1.4'
N N 0.0061 0.0033 'International Tables Vol C Tables 4.2.6.8 and 6.1.1.4'
O O 0.0106 0.0060 'International Tables Vol C Tables 4.2.6.8 and 6.1.1.4'

loop_
_geom_angle_atom_site_label_1
_geom_angle_atom_site_label_2
_geom_angle_atom_site_label_3
_geom_angle
_geom_angle_site_symmetry_1
_geom_angle_site_symmetry_3
_geom_angle_publ_flag
O3 Gd1 O3 147.55(9) 2_655 . ?
O3 Gd1 O4 50.61(5) . . ?
O3 Gd1 O4 50.61(5) 2_655 2_655 ?
O3 Gd1 O4 130.97(6) 2_655 . ?
O3 Gd1 O4 130.97(6) . 2_655 ?
O3 Gd1 O6 82.09(6) 2_655 . ?
O3 Gd1 O6 129.93(6) . . ?
O3 Gd1 O6 129.93(6) 2_655 2_655 ?
O3 Gd1 O6 82.09(6) . 2_655 ?
O4 Gd1 O4 175.69(8) 2_655 . ?
O6 Gd1 O4 110.25(6) 2_655 2_655 ?
O6 Gd1 O4 110.25(6) . . ?
O6 Gd1 O4 65.54(6) 2_655 . ?
O6 Gd1 O4 65.54(6) . 2_655 ?
O6 Gd1 O6 51.07(8) . 2_655 ?
O2 Gd1 O3 76.66(6) 3_445 2_655 ?
O2 Gd1 O3 116.42(6) 3_445 . ?
O2 Gd1 O3 116.42(6) 4_645 2_655 ?
O2 Gd1 O3 76.66(6) 4_645 . ?
O2 Gd1 O4 65.81(6) 3_445 . ?
O2 Gd1 O4 65.81(6) 4_645 2_655 ?
O2 Gd1 O4 112.39(6) 3_445 2_655 ?
O2 Gd1 O4 112.39(6) 4_645 . ?
O2 Gd1 O6 70.90(6) 3_445 2_655 ?
O2 Gd1 O6 70.90(6) 4_645 . ?
O2 Gd1 O6 68.60(6) 3_445 . ?
O2 Gd1 O6 68.60(6) 4_645 2_655 ?
O2 Gd1 O2 134.90(9) 3_445 4_645 ?
O1 Gd1 O3 70.49(6) 2_655 2_655 ?
O1 Gd1 O3 83.52(6) . 2_655 ?
O1 Gd1 O3 83.52(6) 2_655 . ?
O1 Gd1 O3 70.49(6) . . ?
O1 Gd1 O4 70.81(6) . 2_655 ?
O1 Gd1 O4 112.89(6) . . ?
O1 Gd1 O4 70.81(6) 2_655 . ?
O1 Gd1 O4 112.89(6) 2_655 2_655 ?
O1 Gd1 O6 133.03(6) 2_655 2_655 ?
O1 Gd1 O6 139.48(6) . 2_655 ?
O1 Gd1 O6 133.04(6) . . ?
O1 Gd1 O6 139.48(6) 2_655 . ?
O1 Gd1 O2 76.26(7) 2_655 3_445 ?
O1 Gd1 O2 148.27(7) 2_655 4_645 ?
O1 Gd1 O2 148.27(7) . 3_445 ?
O1 Gd1 O2 76.26(7) . 4_645 ?
O1 Gd1 O1 73.85(10) 2_655 . ?
N2 O3 Gd1 98.92(13) . . ?
N2 O4 Gd1 95.05(13) . . ?
N3 O6 Gd1 96.38(15) 2_655 . ?
N3 O6 Gd1 96.38(15) . . ?
N3 O6 N3 0.0(2) 2_655 . ?
C7 O2 Gd1 149.74(17) . 3 ?
C1 O1 Gd1 159.79(18) . . ?
O4 N2 O3 115.19(19) . . ?
O5 N2 O3 122.2(2) . . ?
O5 N2 O4 122.6(2) . . ?
O6 N3 O6 116.2(3) . 2_655 ?
N3 N3 O6 0(10) 2_655 2_655 ?
N3 N3 O6 0(10) 2_655 . ?
N3 N3 O7 0(10) 2_655 . ?
O7 N3 O6 121.91(14) . 2_655 ?
O7 N3 O6 121.91(14) . . ?
N3 O7 N3 0.0 2_655 . ?
C10 N1 H1 117.9 . . ?
C9 N1 H1 117.9 . . ?
C9 N1 C10 124.2(2) . . ?
O2 C7 C8 120.3(2) . . ?
O2 C7 C6 121.0(2) . . ?
C8 C7 C6 118.7(2) . . ?
C7 C8 C1 121.0(2) . . ?
C9 C8 C7 123.9(2) . . ?
C9 C8 C1 115.1(2) . . ?
C2 C3 C6 108.2(2) . . ?
C2 C3 C5 110.1(2) . . ?
C2 C3 C4 109.3(2) . . ?
C6 C3 C4 109.3(2) . . ?
C5 C3 C6 109.8(2) . . ?
C5 C3 C4 110.1(2) . . ?
C3 C2 H2A 108.6 . . ?
C3 C2 H2B 108.6 . . ?
H2A C2 H2B 107.6 . . ?
C1 C2 C3 114.7(2) . . ?
C1 C2 H2A 108.6 . . ?
C1 C2 H2B 108.6 . . ?
C15 C13 C12 118.2(2) . . ?
C15 C13 C14 121.5(2) . . ?
C12 C13 C14 120.2(2) . . ?
C7 C6 C3 113.4(2) . . ?
C7 C6 H6A 108.9 . . ?
C7 C6 H6B 108.9 . . ?
C3 C6 H6A 108.9 . . ?
C3 C6 H6B 108.9 . . ?
H6A C6 H6B 107.7 . . ?
C11 C10 N1 118.4(2) . . ?
C11 C10 C16 120.9(2) . . ?
C16 C10 N1 120.6(2) . . ?
C3 C5 H5A 109.5 . . ?
C3 C5 H5B 109.5 . . ?
C3 C5 H5C 109.5 . . ?
H5A C5 H5B 109.5 . . ?
H5A C5 H5C 109.5 . . ?
H5B C5 H5C 109.5 . . ?
O1 C1 C8 121.1(2) . . ?
O1 C1 C2 119.8(2) . . ?
C8 C1 C2 119.1(2) . . ?
C13 C15 H15 119.7 . . ?
C13 C15 C16 120.5(3) . . ?
C16 C15 H15 119.7 . . ?
C10 C11 H11 120.4 . . ?
C10 C11 C12 119.2(3) . . ?
C12 C11 H11 120.4 . . ?
C13 C12 H12 119.0 . . ?
C11 C12 C13 122.1(3) . . ?
C11 C12 H12 119.0 . . ?
C10 C16 C15 119.0(2) . . ?
C10 C16 H16 120.5 . . ?
C15 C16 H16 120.5 . . ?
C3 C4 H4A 109.5 . . ?
C3 C4 H4B 109.5 . . ?
C3 C4 H4C 109.5 . . ?
H4A C4 H4B 109.5 . . ?
H4A C4 H4C 109.5 . . ?
H4B C4 H4C 109.5 . . ?
N1 C9 C8 126.8(3) . . ?
N1 C9 H9 116.6 . . ?
C8 C9 H9 116.6 . . ?
C13 C14 H14A 109.5 . . ?
C13 C14 H14B 109.5 . . ?
C13 C14 H14C 109.5 . . ?
H14A C14 H14B 109.5 . . ?
H14A C14 H14C 109.5 . . ?
H14B C14 H14C 109.5 . . ?

loop_
_geom_bond_atom_site_label_1
_geom_bond_atom_site_label_2
_geom_bond_distance
_geom_bond_site_symmetry_2
_geom_bond_publ_flag
Gd1 O3 2.4718(17) 2_655 ?
Gd1 O3 2.4718(17) . ?
Gd1 O4 2.5572(17) . ?
Gd1 O4 2.5572(17) 2_655 ?
Gd1 O6 2.5109(18) . ?
Gd1 O6 2.5109(18) 2_655 ?
Gd1 O2 2.4603(17) 4_645 ?
Gd1 O2 2.4603(17) 3_445 ?
Gd1 O1 2.3725(19) 2_655 ?
Gd1 O1 2.3725(19) . ?
O3 N2 1.278(3) . ?
O4 N2 1.270(3) . ?
O6 N3 1.275(2) 2_655 ?
O6 N3 1.275(2) . ?
O2 Gd1 2.4604(17) 3 ?
O2 C7 1.250(3) . ?
O1 C1 1.236(3) . ?
O5 N2 1.214(3) . ?
N3 O6 1.275(2) 2_655 ?
N3 N3 0.000(6) 2_655 ?
N3 O7 1.217(4) . ?
O7 N3 1.217(4) 2_655 ?
N1 H1 0.8800 . ?
N1 C10 1.441(3) . ?
N1 C9 1.283(3) . ?
C7 C8 1.432(3) . ?
C7 C6 1.504(3) . ?
C8 C1 1.446(3) . ?
C8 C9 1.418(4) . ?
C3 C2 1.525(3) . ?
C3 C6 1.532(3) . ?
C3 C5 1.531(4) . ?
C3 C4 1.532(3) . ?
C2 H2A 0.9900 . ?
C2 H2B 0.9900 . ?
C2 C1 1.502(3) . ?
C13 C15 1.381(4) . ?
C13 C12 1.391(4) . ?
C13 C14 1.510(4) . ?
C6 H6A 0.9900 . ?
C6 H6B 0.9900 . ?
C10 C11 1.365(4) . ?
C10 C16 1.394(4) . ?
C5 H5A 0.9800 . ?
C5 H5B 0.9800 . ?
C5 H5C 0.9800 . ?
C15 H15 0.9500 . ?
C15 C16 1.405(4) . ?
C11 H11 0.9500 . ?
C11 C12 1.375(4) . ?
C12 H12 0.9500 . ?
C16 H16 0.9500 . ?
C4 H4A 0.9800 . ?
C4 H4B 0.9800 . ?
C4 H4C 0.9800 . ?
C9 H9 0.9500 . ?
C14 H14A 0.9800 . ?
C14 H14B 0.9800 . ?
C14 H14C 0.9800 . ?

loop_
_geom_torsion_atom_site_label_1
_geom_torsion_atom_site_label_2
_geom_torsion_atom_site_label_3
_geom_torsion_atom_site_label_4
_geom_torsion
_geom_torsion_site_symmetry_1
_geom_torsion_site_symmetry_2
_geom_torsion_site_symmetry_3
_geom_torsion_site_symmetry_4
_geom_torsion_publ_flag
Gd1 O3 N2 O4 -4.8(2) . . . . ?
Gd1 O3 N2 O5 176.6(2) . . . . ?
Gd1 O4 N2 O3 4.6(2) . . . . ?
Gd1 O4 N2 O5 -176.8(2) . . . . ?
Gd1 O6 N3 O6 -0.001(1) . . . 2_655 ?
Gd1 O6 N3 N3 0.00(14) . . . 2_655 ?
Gd1 O6 N3 O7 180.000(0) . . . . ?
Gd1 O2 C7 C8 146.3(3) 3 . . . ?
Gd1 O2 C7 C6 -32.6(5) 3 . . . ?
Gd1 O1 C1 C8 -149.6(4) . . . . ?
Gd1 O1 C1 C2 29.8(7) . . . . ?
O6 N3 O7 N3 0(92) . . . 2_655 ?
O6 N3 O7 N3 0(100) 2_655 . . 2_655 ?
O2 C7 C8 C1 179.1(2) . . . . ?
O2 C7 C8 C9 0.2(4) . . . . ?
O2 C7 C6 C3 -149.1(2) . . . . ?
N3 O6 N3 O6 0(100) 2_655 . . 2_655 ?
N3 O6 N3 O7 0(100) 2_655 . . . ?
N1 C10 C11 C12 177.2(3) . . . . ?
N1 C10 C16 C15 -176.2(3) . . . . ?
C7 C8 C1 O1 177.2(2) . . . . ?
C7 C8 C1 C2 -2.3(4) . . . . ?
C7 C8 C9 N1 -2.7(4) . . . . ?
C8 C7 C6 C3 32.0(3) . . . . ?
C3 C2 C1 O1 156.6(2) . . . . ?
C3 C2 C1 C8 -23.9(3) . . . . ?
C2 C3 C6 C7 -55.1(3) . . . . ?
C13 C15 C16 C10 0.1(4) . . . . ?
C6 C7 C8 C1 -2.0(4) . . . . ?
C6 C7 C8 C9 179.1(2) . . . . ?
C6 C3 C2 C1 51.2(3) . . . . ?
C10 N1 C9 C8 175.6(3) . . . . ?
C10 C11 C12 C13 -2.0(4) . . . . ?
C5 C3 C2 C1 -68.8(3) . . . . ?
C5 C3 C6 C7 65.0(3) . . . . ?
C1 C8 C9 N1 178.3(3) . . . . ?
C15 C13 C12 C11 3.0(4) . . . . ?
C11 C10 C16 C15 1.0(4) . . . . ?
C12 C13 C15 C16 -2.0(4) . . . . ?
C16 C10 C11 C12 -0.1(4) . . . . ?
C4 C3 C2 C1 170.1(2) . . . . ?
C4 C3 C6 C7 -174.1(2) . . . . ?
C9 N1 C10 C11 150.1(3) . . . . ?
C9 N1 C10 C16 -32.6(4) . . . . ?
C9 C8 C1 O1 -3.8(4) . . . . ?
C9 C8 C1 C2 176.7(2) . . . . ?
C14 C13 C15 C16 176.3(3) . . . . ?
C14 C13 C12 C11 -175.3(3) . . . . ?
